data_7227069
loop_
_publ_author_name
'Tarai, Arup'
'Baruah, Jubaraj B.'

_publ_section_title
;
 Quaternary and senary sub-assemblies in cocrystals and salts of
 quinoline-4-carbaldoxime with aromatic carboxylic acids
;
_journal_issue 47
_journal_name_full CrystEngComm
_journal_page_first 9095
_journal_paper_doi 10.1039/C6CE02170K
_journal_volume 18
_journal_year 2016
_chemical_formula_moiety 'C10 H9 N2 O, C7 H5 O4, H2 O'
_chemical_formula_sum 'C17 H16 N2 O6'
_chemical_formula_weight 344.32
_chemical_name_systematic
; 
 ? 
;
_space_group_IT_number 14
_space_group_name_Hall '-P 2yn'
_symmetry_cell_setting monoclinic
_symmetry_space_group_name_Hall '-P 2yn'
_symmetry_space_group_name_H-M 'P 1 21/n 1'
_atom_sites_solution_hydrogens geom
_atom_sites_solution_primary direct
_atom_sites_solution_secondary difmap
_audit_creation_method SHELXL-97
_audit_update_record
;
2016-10-13 deposited with the CCDC.
2016-11-10 downloaded from the CCDC.
;
_cell_angle_alpha 90.00
_cell_angle_beta 96.540(4)
_cell_angle_gamma 90.00
_cell_formula_units_Z 4
_cell_length_a 14.9671(9)
_cell_length_b 7.0737(4)
_cell_length_c 15.0978(9)
_cell_measurement_reflns_used 1513
_cell_measurement_temperature 296(2)
_cell_measurement_theta_max 18.90
_cell_measurement_theta_min 2.72
_cell_volume 1588.04(16)
_computing_structure_refinement 'SHELXL-97 (Sheldrick, 1997)'
_computing_structure_solution 'SHELXS-97 (Sheldrick, 1990)'
_diffrn_ambient_temperature 296(2)
_diffrn_measured_fraction_theta_full 0.992
_diffrn_measured_fraction_theta_max 0.992
_diffrn_measurement_device_type 'CCD area detector'
_diffrn_measurement_method 'phi and omega scans'
_diffrn_radiation_monochromator graphite
_diffrn_radiation_source 'fine-focus sealed tube'
_diffrn_radiation_type MoK\a
_diffrn_radiation_wavelength 0.71073
_diffrn_reflns_av_R_equivalents 0.0754
_diffrn_reflns_av_sigmaI/netI 0.0735
_diffrn_reflns_limit_h_max 17
_diffrn_reflns_limit_h_min -16
_diffrn_reflns_limit_k_max 8
_diffrn_reflns_limit_k_min -8
_diffrn_reflns_limit_l_max 17
_diffrn_reflns_limit_l_min -18
_diffrn_reflns_number 19942
_diffrn_reflns_theta_full 25.24
_diffrn_reflns_theta_max 25.24
_diffrn_reflns_theta_min 1.82
_exptl_absorpt_coefficient_mu 0.111
_exptl_absorpt_correction_T_max 0.987
_exptl_absorpt_correction_T_min 0.969
_exptl_absorpt_correction_type multi-scan
_exptl_absorpt_process_details multi-scan
_exptl_crystal_colour Yellow
_exptl_crystal_density_diffrn 1.440
_exptl_crystal_density_method 'not measured'
_exptl_crystal_description Needle
_exptl_crystal_F_000 720
_exptl_crystal_size_max 0.32
_exptl_crystal_size_mid 0.24
_exptl_crystal_size_min 0.12
_refine_diff_density_max 0.200
_refine_diff_density_min -0.192
_refine_diff_density_rms 0.044
_refine_ls_extinction_method none
_refine_ls_goodness_of_fit_ref 1.027
_refine_ls_hydrogen_treatment mixed
_refine_ls_matrix_type full
_refine_ls_number_parameters 241
_refine_ls_number_reflns 2847
_refine_ls_number_restraints 5
_refine_ls_restrained_S_all 1.028
_refine_ls_R_factor_all 0.1155
_refine_ls_R_factor_gt 0.0541
_refine_ls_shift/su_max 0.000
_refine_ls_shift/su_mean 0.000
_refine_ls_structure_factor_coef Fsqd
_refine_ls_weighting_details 'calc w=1/[\s^2^(Fo^2^)+(0.0700P)^2^+0.0000P] where P=(Fo^2^+2Fc^2^)/3'
_refine_ls_weighting_scheme calc
_refine_ls_wR_factor_gt 0.1265
_refine_ls_wR_factor_ref 0.1535
_reflns_number_gt 1584
_reflns_number_total 2847
_reflns_threshold_expression >2sigma(I)
_cod_data_source_file c6ce02170k2.cif
_cod_data_source_block gsd
_cod_depositor_comments
;
The following automatic conversions were performed:

'_symmetry_cell_setting' value 'Monoclinic' changed to 'monoclinic'
according to
/usr/data/users/saulius/crontab/automatic-downloads/rss-feeds/RSC/lib/dictionaries/cif_core.dic
dictionary named 'cif_core.dic' version 2.4.2 from 2011-04-26.

Automatic conversion script
Id: cif_fix_values 4268 2015-11-12 08:31:59Z antanas 

 Adding full bibliography for 7227063--7227069.cif.
;
_cod_original_sg_symbol_H-M 'P 21/n'
_cod_database_code 7227069

loop_
_symmetry_equiv_pos_as_xyz
'x, y, z'
'-x+1/2, y+1/2, -z+1/2'
'-x, -y, -z'
'x-1/2, -y-1/2, z-1/2'

loop_
_atom_site_label
_atom_site_type_symbol
_atom_site_fract_x
_atom_site_fract_y
_atom_site_fract_z
_atom_site_U_iso_or_equiv
_atom_site_adp_type
_atom_site_occupancy
_atom_site_symmetry_multiplicity
_atom_site_calc_flag
_atom_site_refinement_flags
C12 C 0.72629(18) 0.2051(4) 0.41331(18) 0.0380(7) Uani 1 1 d .
C17 C 0.81884(18) 0.1942(3) 0.44112(17) 0.0375(7) Uani 1 1 d .
C10 C 0.76911(18) 0.1909(4) 1.04479(17) 0.0382(7) Uani 1 1 d .
C2 C 0.65691(19) 0.1272(3) 0.91844(17) 0.0374(7) Uani 1 1 d .
C5 C 0.8586(2) 0.2137(4) 1.0834(2) 0.0490(8) Uani 1 1 d .
H5 H 0.8711 0.2391 1.1440 0.059 Uiso 1 1 calc R
C14 C 0.69911(19) 0.1259(4) 0.56394(18) 0.0459(7) Uani 1 1 d .
H14 H 0.6588 0.1059 0.6056 0.055 Uiso 1 1 calc R
C4 C 0.6157(2) 0.1847(4) 1.06513(18) 0.0456(7) Uani 1 1 d .
H4 H 0.5714 0.1946 1.1034 0.055 Uiso 1 1 calc R
C9 C 0.74892(17) 0.1497(4) 0.95309(17) 0.0364(7) Uani 1 1 d .
C16 C 0.85101(18) 0.1453(4) 0.52742(17) 0.0415(7) Uani 1 1 d .
H16 H 0.9126 0.1355 0.5440 0.050 Uiso 1 1 calc R
C11 C 0.6914(2) 0.2487(4) 0.31979(19) 0.0425(7) Uani 1 1 d .
C13 C 0.66835(19) 0.1703(4) 0.47756(18) 0.0436(7) Uani 1 1 d .
H13 H 0.6066 0.1775 0.4611 0.052 Uiso 1 1 calc R
C3 C 0.59121(19) 0.1472(4) 0.97579(18) 0.0444(7) Uani 1 1 d .
H3 H 0.5308 0.1353 0.9541 0.053 Uiso 1 1 calc R
C15 C 0.79146(19) 0.1108(4) 0.58894(18) 0.0418(7) Uani 1 1 d .
C8 C 0.8223(2) 0.1350(4) 0.90127(19) 0.0498(8) Uani 1 1 d .
H8 H 0.8115 0.1086 0.8407 0.060 Uiso 1 1 calc R
C6 C 0.9267(2) 0.1981(4) 1.0309(2) 0.0580(9) Uani 1 1 d .
H6 H 0.9859 0.2134 1.0560 0.070 Uiso 1 1 calc R
C1 C 0.6298(2) 0.0845(4) 0.82403(17) 0.0491(8) Uani 1 1 d .
H1 H 0.6685 0.1079 0.7813 0.059 Uiso 1 1 calc R
C7 C 0.9083(2) 0.1595(4) 0.9399(2) 0.0560(8) Uani 1 1 d .
H7 H 0.9556 0.1503 0.9051 0.067 Uiso 1 1 calc R
O4 O 0.87998(12) 0.2324(3) 0.38260(13) 0.0580(6) Uani 1 1 d .
H4A H 0.8533 0.2637 0.3344 0.087 Uiso 1 1 calc R
O5 O 0.81896(13) 0.0604(3) 0.67452(11) 0.0591(6) Uani 1 1 d .
H5A H 0.8737 0.0460 0.6808 0.089 Uiso 1 1 calc R
O3 O 0.74860(13) 0.2989(3) 0.26745(12) 0.0557(6) Uani 1 1 d .
O2 O 0.60930(13) 0.2361(3) 0.29461(13) 0.0598(6) Uani 1 1 d .
O6 O 1.00309(17) 0.9953(4) 0.29525(18) 0.0791(7) Uani 1 1 d D
O1 O 0.53439(14) -0.0103(3) 0.71116(11) 0.0710(7) Uani 1 1 d .
H1A H 0.4889 -0.0744 0.7000 0.107 Uiso 1 1 calc R
N2 N 0.70106(16) 0.2068(3) 1.09701(16) 0.0426(6) Uani 1 1 d D
N1 N 0.55184(17) 0.0144(3) 0.80212(14) 0.0508(7) Uani 1 1 d .
H2 H 0.7133(19) 0.236(4) 1.1561(13) 0.073(10) Uiso 1 1 d D
H6A H 0.9652(16) 0.923(4) 0.2631(17) 0.072(11) Uiso 1 1 d D
H6B H 0.966(2) 1.068(5) 0.317(2) 0.128(19) Uiso 1 1 d D

loop_
_atom_site_aniso_label
_atom_site_aniso_U_11
_atom_site_aniso_U_22
_atom_site_aniso_U_33
_atom_site_aniso_U_23
_atom_site_aniso_U_13
_atom_site_aniso_U_12
C12 0.0345(17) 0.0409(16) 0.0375(16) -0.0039(12) -0.0007(14) 0.0008(12)
C17 0.0378(18) 0.0430(17) 0.0330(16) -0.0014(12) 0.0090(14) -0.0030(13)
C10 0.0364(18) 0.0410(17) 0.0370(17) 0.0030(12) 0.0032(14) 0.0008(13)
C2 0.0446(19) 0.0357(15) 0.0317(15) 0.0027(11) 0.0033(14) -0.0038(13)
C5 0.049(2) 0.0527(19) 0.0428(18) 0.0051(14) -0.0071(16) -0.0032(15)
C14 0.041(2) 0.0551(19) 0.0432(18) -0.0011(13) 0.0135(15) -0.0018(14)
C4 0.043(2) 0.0541(19) 0.0408(18) -0.0014(14) 0.0080(15) -0.0013(14)
C9 0.0349(18) 0.0372(16) 0.0374(17) 0.0039(12) 0.0050(14) 0.0001(12)
C16 0.0318(17) 0.0511(18) 0.0403(17) -0.0030(13) -0.0016(14) -0.0037(13)
C11 0.042(2) 0.0420(18) 0.0416(18) -0.0021(13) -0.0035(15) -0.0045(14)
C13 0.0358(18) 0.0496(18) 0.0448(18) -0.0005(13) 0.0025(15) 0.0032(13)
C3 0.0382(18) 0.0517(19) 0.0422(17) 0.0026(13) -0.0006(15) -0.0039(14)
C15 0.047(2) 0.0438(17) 0.0345(17) -0.0035(13) 0.0031(15) -0.0024(14)
C8 0.056(2) 0.0492(19) 0.0459(18) 0.0014(14) 0.0110(17) -0.0011(15)
C6 0.040(2) 0.071(2) 0.061(2) 0.0088(16) -0.0001(17) -0.0004(16)
C1 0.050(2) 0.060(2) 0.0381(17) -0.0014(14) 0.0066(15) -0.0105(16)
C7 0.043(2) 0.065(2) 0.061(2) 0.0059(16) 0.0120(17) 0.0022(15)
O4 0.0422(12) 0.0884(16) 0.0434(13) 0.0056(11) 0.0049(10) -0.0046(11)
O5 0.0590(14) 0.0792(16) 0.0377(12) 0.0082(10) -0.0009(10) -0.0039(13)
O3 0.0552(14) 0.0755(16) 0.0358(12) 0.0029(10) 0.0023(10) -0.0129(11)
O2 0.0421(14) 0.0731(15) 0.0597(14) 0.0107(10) -0.0133(11) -0.0077(11)
O6 0.0542(17) 0.0822(19) 0.0955(19) -0.0271(15) -0.0147(14) 0.0030(15)
O1 0.0721(17) 0.0990(19) 0.0405(13) -0.0110(11) -0.0001(11) -0.0247(13)
N2 0.0416(16) 0.0513(15) 0.0343(15) 0.0011(11) 0.0017(13) -0.0018(12)
N1 0.0585(18) 0.0565(16) 0.0354(14) -0.0041(11) -0.0031(12) -0.0029(13)

loop_
_atom_type_symbol
_atom_type_description
_atom_type_scat_dispersion_real
_atom_type_scat_dispersion_imag
_atom_type_scat_source
C C 0.0033 0.0016 'International Tables Vol C Tables 4.2.6.8 and 6.1.1.4'
H H 0.0000 0.0000 'International Tables Vol C Tables 4.2.6.8 and 6.1.1.4'
N N 0.0061 0.0033 'International Tables Vol C Tables 4.2.6.8 and 6.1.1.4'
O O 0.0106 0.0060 'International Tables Vol C Tables 4.2.6.8 and 6.1.1.4'

loop_
_geom_angle_atom_site_label_1
_geom_angle_atom_site_label_2
_geom_angle_atom_site_label_3
_geom_angle
C13 C12 C17 116.9(2)
C13 C12 C11 121.4(3)
C17 C12 C11 121.7(3)
O4 C17 C16 118.1(2)
O4 C17 C12 120.4(2)
C16 C17 C12 121.5(3)
N2 C10 C5 119.3(3)
N2 C10 C9 119.6(2)
C5 C10 C9 121.1(3)
C3 C2 C9 118.9(2)
C3 C2 C1 119.3(3)
C9 C2 C1 121.9(2)
C6 C5 C10 119.2(3)
C13 C14 C15 119.4(3)
N2 C4 C3 121.0(3)
C10 C9 C8 117.5(3)
C10 C9 C2 118.2(2)
C8 C9 C2 124.4(3)
C15 C16 C17 119.8(3)
O2 C11 O3 122.4(3)
O2 C11 C12 120.2(3)
O3 C11 C12 117.3(3)
C14 C13 C12 122.3(3)
C4 C3 C2 120.0(3)
O5 C15 C16 122.5(2)
O5 C15 C14 117.5(2)
C16 C15 C14 120.0(3)
C7 C8 C9 120.4(3)
C5 C6 C7 120.7(3)
N1 C1 C2 118.4(3)
C8 C7 C6 121.1(3)
C4 N2 C10 122.3(2)
C1 N1 O1 111.8(2)

loop_
_geom_bond_atom_site_label_1
_geom_bond_atom_site_label_2
_geom_bond_distance
C12 C13 1.395(3)
C12 C17 1.403(4)
C12 C11 1.481(4)
C17 O4 1.369(3)
C17 C16 1.381(3)
C10 N2 1.362(3)
C10 C5 1.407(4)
C10 C9 1.413(3)
C2 C3 1.389(4)
C2 C9 1.425(4)
C2 C1 1.468(3)
C5 C6 1.365(4)
C14 C13 1.369(3)
C14 C15 1.395(4)
C4 N2 1.322(3)
C4 C3 1.383(4)
C9 C8 1.423(4)
C16 C15 1.380(3)
C11 O2 1.248(3)
C11 O3 1.279(3)
C15 O5 1.358(3)
C8 C7 1.362(4)
C6 C7 1.397(4)
C1 N1 1.276(3)
O1 N1 1.380(2)
